data_7003743
loop_
_publ_author_name
'Adams, Christopher J.'
'Anderson, Kirsty M.'
'Charmant, Jonathan P. H.'
'Connelly, Neil G.'
'Field, Bevis A.'
'Hallett, Andrew J.'
'Horne, Mathew'

_publ_section_title
;
 Solid state and solution structures of rhodium and iridium
 poly(pyrazolyl)borate diene complexes
;
_journal_issue 20
_journal_name_full 'Dalton Transactions'
_journal_page_first 2680
_journal_page_last 2692
_journal_paper_doi 10.1039/b719223a
_journal_year 2008
_chemical_formula_sum 'C23 H31.5 B N6.5 Rh'
_chemical_formula_weight 512.77
_chemical_name_systematic
;
?
;
_space_group_IT_number 2
_symmetry_cell_setting triclinic
_symmetry_space_group_name_Hall '-P 1'
_symmetry_space_group_name_H-M 'P -1'
_atom_sites_solution_hydrogens geom
_atom_sites_solution_primary direct
_atom_sites_solution_secondary difmap
_audit_creation_method SHELXL-97
_cell_angle_alpha 94.624(2)
_cell_angle_beta 111.348(2)
_cell_angle_gamma 118.521(2)
_cell_formula_units_Z 2
_cell_length_a 10.6855(11)
_cell_length_b 10.8695(11)
_cell_length_c 12.6391(13)
_cell_measurement_temperature 173(2)
_cell_volume 1141.8(2)
_computing_cell_refinement 'Bruker SMART'
_computing_data_collection 'Bruker SMART'
_computing_data_reduction 'Bruker SAINT'
_computing_molecular_graphics 'Bruker SHELXTL'
_computing_publication_material 'Bruker SHELXTL'
_computing_structure_refinement 'SHELXL-97 (Sheldrick, 1997)'
_computing_structure_solution 'SHELXS-97 (Sheldrick, 1990)'
_diffrn_ambient_temperature 173(2)
_diffrn_measured_fraction_theta_full 0.987
_diffrn_measured_fraction_theta_max 0.987
_diffrn_measurement_device_type 'CCD area detector'
_diffrn_measurement_method 'phi and omega scans'
_diffrn_radiation_monochromator graphite
_diffrn_radiation_source 'fine-focus sealed tube'
_diffrn_radiation_type MoK\a
_diffrn_radiation_wavelength 0.71073
_diffrn_reflns_av_R_equivalents 0.0430
_diffrn_reflns_av_sigmaI/netI 0.0697
_diffrn_reflns_limit_h_max 13
_diffrn_reflns_limit_h_min -13
_diffrn_reflns_limit_k_max 14
_diffrn_reflns_limit_k_min -14
_diffrn_reflns_limit_l_max 16
_diffrn_reflns_limit_l_min -16
_diffrn_reflns_number 12019
_diffrn_reflns_theta_full 27.52
_diffrn_reflns_theta_max 27.52
_diffrn_reflns_theta_min 1.82
_diffrn_standards_decay_% 0
_exptl_absorpt_coefficient_mu 0.772
_exptl_absorpt_correction_T_max 1
_exptl_absorpt_correction_T_min 0.864
_exptl_absorpt_correction_type multi-scan
_exptl_absorpt_process_details SADABS
_exptl_crystal_colour orange
_exptl_crystal_density_diffrn 1.491
_exptl_crystal_density_method 'not measured'
_exptl_crystal_description block
_exptl_crystal_F_000 530
_exptl_crystal_size_max 0.40
_exptl_crystal_size_mid 0.30
_exptl_crystal_size_min 0.30
_refine_diff_density_max 0.456
_refine_diff_density_min -0.524
_refine_diff_density_rms 0.086
_refine_ls_extinction_method none
_refine_ls_goodness_of_fit_ref 0.943
_refine_ls_hydrogen_treatment mixed
_refine_ls_matrix_type full
_refine_ls_number_parameters 306
_refine_ls_number_reflns 5191
_refine_ls_number_restraints 0
_refine_ls_restrained_S_all 0.943
_refine_ls_R_factor_all 0.0512
_refine_ls_R_factor_gt 0.0336
_refine_ls_shift/su_max 0.001
_refine_ls_shift/su_mean 0.000
_refine_ls_structure_factor_coef Fsqd
_refine_ls_weighting_details 'calc w=1/[\s^2^(Fo^2^)+(0.0255P)^2^+0.0000P] where P=(Fo^2^+2Fc^2^)/3'
_refine_ls_weighting_scheme calc
_refine_ls_wR_factor_gt 0.0618
_refine_ls_wR_factor_ref 0.0652
_reflns_number_gt 4114
_reflns_number_total 5191
_reflns_threshold_expression >2sigma(I)
_cod_data_source_file b719223a.txt
_cod_data_source_block 5
_cod_depositor_comments
;
The following automatic conversions were performed:
'_symmetry_cell_setting' value 'Triclinic' changed to 'triclinic'
according to '/home/saulius/struct/CIF-dictionaries/cif_core.dic'
dictionary named 'cif_core.dic' version 2.4.1 from 2010-06-29.

Automatic conversion script
Id: cif_fix_enum 1527 2010-12-29 10:47:43Z saulius 
;
_cod_original_sg_symbol_H-M P-1
_cod_original_formula_sum 'C23 H31.50 B N6.50 Rh'
_cod_database_code 7003743

loop_
_symmetry_equiv_pos_as_xyz
'x, y, z'
'-x, -y, -z'

loop_
_atom_site_label
_atom_site_type_symbol
_atom_site_fract_x
_atom_site_fract_y
_atom_site_fract_z
_atom_site_U_iso_or_equiv
_atom_site_adp_type
_atom_site_occupancy
_atom_site_symmetry_multiplicity
_atom_site_calc_flag
_atom_site_refinement_flags
_atom_site_disorder_assembly
_atom_site_disorder_group
Rh1 Rh -0.50524(3) -0.32482(2) -0.65744(2) 0.01679(7) Uani 1 1 d . . .
B1 B -0.8089(4) -0.6457(3) -0.8414(3) 0.0196(7) Uani 1 1 d . . .
H1 H -0.914(3) -0.759(2) -0.909(2) 0.008(6) Uiso 1 1 d . . .
N5 N -0.6514(3) -0.3775(2) -0.84405(19) 0.0190(5) Uani 1 1 d . . .
N6 N -0.7782(3) -0.5227(2) -0.90346(19) 0.0186(5) Uani 1 1 d . . .
N3 N -0.7466(2) -0.4651(2) -0.66635(19) 0.0182(5) Uani 1 1 d . . .
N4 N -0.8437(2) -0.6079(2) -0.74075(19) 0.0178(5) Uani 1 1 d . . .
N1 N -0.5130(3) -0.5252(2) -0.72681(19) 0.0188(5) Uani 1 1 d . . .
N2 N -0.6584(2) -0.6534(2) -0.79337(19) 0.0178(5) Uani 1 1 d . . .
C14 C -0.5402(4) -0.1450(3) -0.8951(3) 0.0345(8) Uani 1 1 d . . .
H14A H -0.5338 -0.0897 -0.8261 0.052 Uiso 1 1 calc R . .
H14B H -0.5738 -0.1118 -0.9637 0.052 Uiso 1 1 calc R . .
H14C H -0.4347 -0.1283 -0.8759 0.052 Uiso 1 1 calc R . .
C15 C -0.6593(3) -0.3056(3) -0.9249(2) 0.0226(6) Uani 1 1 d . . .
C16 C -0.7887(3) -0.4015(3) -1.0349(2) 0.0240(6) Uani 1 1 d . . .
H16A H -0.8206 -0.3780 -1.1068 0.029 Uiso 1 1 calc R . .
C17 C -0.8620(3) -0.5380(3) -1.0193(2) 0.0206(6) Uani 1 1 d . . .
C18 C -1.0075(3) -0.6792(3) -1.1101(3) 0.0308(7) Uani 1 1 d . . .
H18A H -1.0870 -0.7208 -1.0804 0.046 Uiso 1 1 calc R . .
H18B H -0.9778 -0.7490 -1.1246 0.046 Uiso 1 1 calc R . .
H18C H -1.0531 -0.6606 -1.1848 0.046 Uiso 1 1 calc R . .
C9 C -0.7599(3) -0.3023(3) -0.5282(3) 0.0256(6) Uani 1 1 d . . .
H9A H -0.6864 -0.2235 -0.5487 0.038 Uiso 1 1 calc R . .
H9B H -0.7025 -0.2957 -0.4451 0.038 Uiso 1 1 calc R . .
H9C H -0.8493 -0.2920 -0.5376 0.038 Uiso 1 1 calc R . .
C10 C -0.8232(3) -0.4479(3) -0.6089(2) 0.0196(6) Uani 1 1 d . . .
C11 C -0.9690(3) -0.5813(3) -0.6446(2) 0.0213(6) Uani 1 1 d . . .
H11A H -1.0460 -0.6000 -0.6169 0.026 Uiso 1 1 calc R . .
C12 C -0.9789(3) -0.6799(3) -0.7274(2) 0.0202(6) Uani 1 1 d . . .
C13 C -1.1085(3) -0.8379(3) -0.7948(3) 0.0298(7) Uani 1 1 d . . .
H13A H -1.0631 -0.8984 -0.7802 0.045 Uiso 1 1 calc R . .
H13B H -1.1563 -0.8500 -0.8804 0.045 Uiso 1 1 calc R . .
H13C H -1.1911 -0.8689 -0.7679 0.045 Uiso 1 1 calc R . .
C19 C -0.2273(3) -0.4315(3) -0.6674(3) 0.0259(6) Uani 1 1 d . . .
H19A H -0.2167 -0.3379 -0.6729 0.039 Uiso 1 1 calc R . .
H19B H -0.1766 -0.4538 -0.7102 0.039 Uiso 1 1 calc R . .
H19C H -0.1746 -0.4239 -0.5833 0.039 Uiso 1 1 calc R . .
C20 C -0.4012(3) -0.5520(3) -0.7224(2) 0.0204(6) Uani 1 1 d . . .
C21 C -0.4759(3) -0.7000(3) -0.7837(2) 0.0244(6) Uani 1 1 d . . .
H21A H -0.4247 -0.7485 -0.7929 0.029 Uiso 1 1 calc R . .
C22 C -0.6388(3) -0.7621(3) -0.8285(2) 0.0225(6) Uani 1 1 d . . .
C23 C -0.7755(4) -0.9159(3) -0.9014(3) 0.0356(8) Uani 1 1 d . . .
H23A H -0.8469 -0.9523 -0.8643 0.053 Uiso 1 1 calc R . .
H23B H -0.7345 -0.9788 -0.9057 0.053 Uiso 1 1 calc R . .
H23C H -0.8350 -0.9176 -0.9822 0.053 Uiso 1 1 calc R . .
C1 C -0.4088(3) -0.2449(3) -0.4670(2) 0.0220(6) Uani 1 1 d . . .
H1A H -0.4667 -0.2972 -0.4220 0.026 Uiso 1 1 calc R . .
C2 C -0.3083(3) -0.2744(3) -0.4918(2) 0.0212(6) Uani 1 1 d . . .
H2A H -0.2871 -0.3502 -0.4665 0.025 Uiso 1 1 calc R . .
C5 C -0.1818(3) -0.1312(3) -0.4976(2) 0.0229(6) Uani 1 1 d . . .
H5A H -0.0816 -0.1229 -0.4906 0.028 Uiso 1 1 calc R . .
C4 C -0.2919(3) -0.1297(3) -0.6172(2) 0.0227(6) Uani 1 1 d . . .
H4A H -0.2565 -0.0976 -0.6787 0.027 Uiso 1 1 calc R . .
C3 C -0.3960(3) -0.0988(3) -0.5909(2) 0.0224(6) Uani 1 1 d . . .
H3A H -0.4399 -0.0436 -0.6328 0.027 Uiso 1 1 calc R . .
C6 C -0.3450(3) -0.0820(3) -0.4571(3) 0.0255(6) Uani 1 1 d . . .
H6A H -0.3814 -0.0329 -0.4163 0.031 Uiso 1 1 calc R . .
C7 C -0.1633(3) -0.0147(3) -0.4046(3) 0.0285(7) Uani 1 1 d . . .
H7A H -0.1152 -0.0166 -0.3219 0.034 Uiso 1 1 calc R . .
H7B H -0.1036 0.0862 -0.4089 0.034 Uiso 1 1 calc R . .
C98 C -0.5000 -0.5000 -1.0000 0.0394(12) Uani 1 2 d S . .
H98A H -0.5209 -0.4329 -1.0392 0.059 Uiso 0.50 1 calc PR . .
H98B H -0.4014 -0.4880 -0.9963 0.059 Uiso 0.50 1 calc PR . .
H98C H -0.4876 -0.4772 -0.9188 0.059 Uiso 0.50 1 calc PR . .
N99 N -0.7531(7) -0.7818(7) -1.1274(5) 0.0467(15) Uani 0.50 1 d P . .
C99 C -0.6476(8) -0.6669(8) -1.0749(6) 0.0345(15) Uani 0.50 1 d P . .

loop_
_atom_site_aniso_label
_atom_site_aniso_U_11
_atom_site_aniso_U_22
_atom_site_aniso_U_33
_atom_site_aniso_U_23
_atom_site_aniso_U_13
_atom_site_aniso_U_12
Rh1 0.01573(11) 0.01652(11) 0.01694(11) 0.00594(8) 0.00766(8) 0.00778(9)
B1 0.0163(16) 0.0177(15) 0.0196(17) 0.0038(13) 0.0065(13) 0.0072(13)
N5 0.0182(12) 0.0227(12) 0.0193(12) 0.0091(10) 0.0098(10) 0.0122(10)
N6 0.0179(12) 0.0201(12) 0.0188(12) 0.0059(9) 0.0088(10) 0.0108(10)
N3 0.0176(11) 0.0183(11) 0.0167(12) 0.0057(9) 0.0087(10) 0.0079(10)
N4 0.0153(11) 0.0169(11) 0.0179(12) 0.0050(9) 0.0073(10) 0.0068(10)
N1 0.0184(12) 0.0206(12) 0.0182(12) 0.0064(9) 0.0084(10) 0.0111(10)
N2 0.0185(12) 0.0162(11) 0.0157(12) 0.0033(9) 0.0070(10) 0.0083(10)
C14 0.0320(17) 0.0298(17) 0.0354(19) 0.0191(14) 0.0128(15) 0.0131(14)
C15 0.0234(15) 0.0295(16) 0.0238(16) 0.0142(12) 0.0129(13) 0.0182(13)
C16 0.0245(15) 0.0325(16) 0.0206(15) 0.0128(13) 0.0093(13) 0.0195(14)
C17 0.0190(14) 0.0289(15) 0.0179(15) 0.0066(12) 0.0076(12) 0.0165(13)
C18 0.0258(16) 0.0317(17) 0.0220(16) 0.0017(13) 0.0039(13) 0.0130(14)
C9 0.0286(16) 0.0268(15) 0.0282(17) 0.0059(12) 0.0152(14) 0.0185(13)
C10 0.0189(14) 0.0251(14) 0.0174(14) 0.0089(11) 0.0081(12) 0.0136(12)
C11 0.0177(14) 0.0287(15) 0.0219(15) 0.0123(12) 0.0109(12) 0.0137(12)
C12 0.0157(14) 0.0204(14) 0.0217(15) 0.0104(12) 0.0067(12) 0.0089(12)
C13 0.0217(15) 0.0223(15) 0.0363(18) 0.0090(13) 0.0137(14) 0.0055(13)
C19 0.0257(16) 0.0316(16) 0.0260(16) 0.0109(13) 0.0142(13) 0.0175(14)
C20 0.0205(14) 0.0258(15) 0.0173(14) 0.0089(12) 0.0089(12) 0.0139(12)
C21 0.0310(17) 0.0282(15) 0.0210(15) 0.0061(12) 0.0118(13) 0.0213(14)
C22 0.0277(16) 0.0216(14) 0.0186(15) 0.0043(11) 0.0089(13) 0.0152(13)
C23 0.0348(18) 0.0241(16) 0.039(2) 0.0001(14) 0.0123(16) 0.0149(15)
C1 0.0200(15) 0.0231(14) 0.0152(14) 0.0042(11) 0.0064(12) 0.0080(12)
C2 0.0179(14) 0.0203(14) 0.0171(14) 0.0031(11) 0.0032(12) 0.0086(12)
C5 0.0172(14) 0.0227(14) 0.0244(16) 0.0037(12) 0.0088(12) 0.0088(12)
C4 0.0204(15) 0.0179(14) 0.0256(16) 0.0087(12) 0.0122(13) 0.0062(12)
C3 0.0212(15) 0.0173(14) 0.0265(16) 0.0072(12) 0.0106(13) 0.0093(12)
C6 0.0236(15) 0.0209(14) 0.0262(16) 0.0002(12) 0.0101(13) 0.0102(13)
C7 0.0245(16) 0.0226(15) 0.0270(17) 0.0007(12) 0.0089(13) 0.0083(13)
C98 0.046(3) 0.065(3) 0.034(3) 0.024(2) 0.026(2) 0.041(3)
N99 0.052(4) 0.057(4) 0.038(4) 0.013(3) 0.025(3) 0.031(4)
C99 0.045(4) 0.058(5) 0.028(4) 0.021(3) 0.023(3) 0.041(4)

loop_
_atom_type_symbol
_atom_type_description
_atom_type_scat_dispersion_real
_atom_type_scat_dispersion_imag
_atom_type_scat_source
C C 0.0033 0.0016 'International Tables Vol C Tables 4.2.6.8 and 6.1.1.4'
H H 0.0000 0.0000 'International Tables Vol C Tables 4.2.6.8 and 6.1.1.4'
B B 0.0013 0.0007 'International Tables Vol C Tables 4.2.6.8 and 6.1.1.4'
N N 0.0061 0.0033 'International Tables Vol C Tables 4.2.6.8 and 6.1.1.4'
Rh Rh -1.1178 0.9187 'International Tables Vol C Tables 4.2.6.8 and 6.1.1.4'

loop_
_geom_angle_atom_site_label_1
_geom_angle_atom_site_label_2
_geom_angle_atom_site_label_3
_geom_angle
_geom_angle_site_symmetry_1
_geom_angle_site_symmetry_3
_geom_angle_publ_flag
C4 Rh1 C3 40.50(11) . . ?
C4 Rh1 N5 104.28(10) . . ?
C3 Rh1 N5 104.01(10) . . ?
C4 Rh1 C1 79.79(10) . . ?
C3 Rh1 C1 66.27(10) . . ?
N5 Rh1 C1 160.25(9) . . ?
C4 Rh1 C2 66.37(10) . . ?
C3 Rh1 C2 79.62(10) . . ?
N5 Rh1 C2 161.38(9) . . ?
C1 Rh1 C2 37.56(10) . . ?
C4 Rh1 N1 113.05(10) . . ?
C3 Rh1 N1 153.55(9) . . ?
N5 Rh1 N1 80.70(8) . . ?
C1 Rh1 N1 115.93(9) . . ?
C2 Rh1 N1 88.24(9) . . ?
C4 Rh1 N3 156.12(9) . . ?
C3 Rh1 N3 115.68(9) . . ?
N5 Rh1 N3 80.97(8) . . ?
C1 Rh1 N3 87.93(9) . . ?
C2 Rh1 N3 114.31(9) . . ?
N1 Rh1 N3 90.72(8) . . ?
N4 B1 N2 111.5(2) . . ?
N4 B1 N6 108.7(2) . . ?
N2 B1 N6 108.3(2) . . ?
C15 N5 N6 106.3(2) . . ?
C15 N5 Rh1 137.25(19) . . ?
N6 N5 Rh1 116.42(15) . . ?
C17 N6 N5 109.6(2) . . ?
C17 N6 B1 127.7(2) . . ?
N5 N6 B1 122.7(2) . . ?
C10 N3 N4 107.1(2) . . ?
C10 N3 Rh1 135.08(18) . . ?
N4 N3 Rh1 117.70(16) . . ?
C12 N4 N3 109.6(2) . . ?
C12 N4 B1 130.3(2) . . ?
N3 N4 B1 117.8(2) . . ?
C20 N1 N2 107.0(2) . . ?
C20 N1 Rh1 134.18(17) . . ?
N2 N1 Rh1 118.72(16) . . ?
N1 N2 C22 110.2(2) . . ?
N1 N2 B1 118.0(2) . . ?
C22 N2 B1 129.9(2) . . ?
N5 C15 C16 110.2(2) . . ?
N5 C15 C14 122.4(2) . . ?
C16 C15 C14 127.4(2) . . ?
C17 C16 C15 106.4(2) . . ?
N6 C17 C16 107.5(2) . . ?
N6 C17 C18 124.5(2) . . ?
C16 C17 C18 127.9(3) . . ?
N3 C10 C11 109.3(2) . . ?
N3 C10 C9 122.2(2) . . ?
C11 C10 C9 128.4(3) . . ?
C12 C11 C10 106.5(2) . . ?
N4 C12 C11 107.5(2) . . ?
N4 C12 C13 123.0(3) . . ?
C11 C12 C13 129.5(3) . . ?
N1 C20 C21 109.3(2) . . ?
N1 C20 C19 121.9(2) . . ?
C21 C20 C19 128.6(3) . . ?
C22 C21 C20 106.6(2) . . ?
N2 C22 C21 106.9(2) . . ?
N2 C22 C23 123.1(3) . . ?
C21 C22 C23 130.0(3) . . ?
C2 C1 C6 106.4(2) . . ?
C2 C1 Rh1 71.25(16) . . ?
C6 C1 Rh1 96.77(17) . . ?
C1 C2 C5 106.7(2) . . ?
C1 C2 Rh1 71.19(15) . . ?
C5 C2 Rh1 96.89(16) . . ?
C2 C5 C7 101.6(2) . . ?
C2 C5 C4 97.6(2) . . ?
C7 C5 C4 102.4(2) . . ?
C3 C4 C5 105.1(2) . . ?
C3 C4 Rh1 69.75(15) . . ?
C5 C4 Rh1 99.16(16) . . ?
C4 C3 C6 105.6(2) . . ?
C4 C3 Rh1 69.74(15) . . ?
C6 C3 Rh1 99.61(16) . . ?
C1 C6 C3 97.3(2) . . ?
C1 C6 C7 101.4(2) . . ?
C3 C6 C7 102.6(2) . . ?
C6 C7 C5 94.1(2) . . ?
N99 C99 C98 178.0(6) . . ?

loop_
_geom_bond_atom_site_label_1
_geom_bond_atom_site_label_2
_geom_bond_distance
_geom_bond_site_symmetry_2
_geom_bond_publ_flag
Rh1 C4 2.078(3) . ?
Rh1 C3 2.078(3) . ?
Rh1 N5 2.139(2) . ?
Rh1 C1 2.148(3) . ?
Rh1 C2 2.149(3) . ?
Rh1 N1 2.234(2) . ?
Rh1 N3 2.235(2) . ?
B1 N4 1.527(4) . ?
B1 N2 1.545(4) . ?
B1 N6 1.564(4) . ?
N5 C15 1.339(3) . ?
N5 N6 1.385(3) . ?
N6 C17 1.355(3) . ?
N3 C10 1.337(3) . ?
N3 N4 1.373(3) . ?
N4 C12 1.359(3) . ?
N1 C20 1.342(3) . ?
N1 N2 1.362(3) . ?
N2 C22 1.363(3) . ?
C14 C15 1.493(4) . ?
C15 C16 1.386(4) . ?
C16 C17 1.379(4) . ?
C17 C18 1.493(4) . ?
C9 C10 1.489(4) . ?
C10 C11 1.400(3) . ?
C11 C12 1.373(4) . ?
C12 C13 1.492(3) . ?
C19 C20 1.496(4) . ?
C20 C21 1.396(4) . ?
C21 C22 1.380(4) . ?
C22 C23 1.489(4) . ?
C1 C2 1.383(4) . ?
C1 C6 1.538(4) . ?
C2 C5 1.528(4) . ?
C5 C7 1.542(4) . ?
C5 C4 1.548(4) . ?
C4 C3 1.439(4) . ?
C3 C6 1.540(4) . ?
C6 C7 1.540(4) . ?
C98 C99 1.606(8) . ?
N99 C99 1.118(8) . ?
